data_7101371
loop_
_publ_author_name
'O-Pil Kwon'
'Volker Gramlich'
'Peter Gunter'
'Mojca Jazbinsek'
'Seong-Ji Kwon.'

_publ_section_title
;
Nonlinear optical co-crystal of analogous polyene
chromophores with tailored physical properties
;
_journal_issue 35
_journal_name_full 'Chemical Communications'
_journal_paper_doi 10.1039/b607107d
_journal_year 2006
_chemical_formula_sum 'C23 H25 N3'
_chemical_formula_weight 343.46
_chemical_name_systematic
;
?
;
_space_group_IT_number 4
_symmetry_cell_setting monoclinic
_symmetry_space_group_name_Hall 'P 2yb'
_symmetry_space_group_name_H-M 'P 1 21 1'
_atom_sites_solution_hydrogens geom
_atom_sites_solution_primary direct
_atom_sites_solution_secondary difmap
_audit_creation_method SHELXL-97
_cell_angle_alpha 90.00
_cell_angle_beta 96.82(3)
_cell_angle_gamma 90.00
_cell_formula_units_Z 2
_cell_length_a 5.9510(12)
_cell_length_b 7.5960(15)
_cell_length_c 21.590(4)
_cell_measurement_reflns_used 16
_cell_measurement_temperature 295(2)
_cell_measurement_theta_max 25
_cell_measurement_theta_min 20
_cell_volume 969.0(3)
_computing_cell_refinement CAD4
_computing_data_collection 'ENRAF NONIUS CAD4'
_computing_data_reduction CAD4
_computing_molecular_graphics SHELXLTL-Plus
_computing_publication_material SHELXL-93
_computing_structure_refinement 'SHELXL-97 (Sheldrick, 1997)'
_computing_structure_solution 'SHELXS-97 (Sheldrick, 1990)'
_diffrn_ambient_temperature 295(2)
_diffrn_measured_fraction_theta_full 0.992
_diffrn_measured_fraction_theta_max 0.992
_diffrn_measurement_method ' \w scans'
_diffrn_radiation_monochromator graphite
_diffrn_radiation_source 'fine-focus sealed tube'
_diffrn_radiation_type CuK\a
_diffrn_radiation_wavelength 1.54178
_diffrn_reflns_av_R_equivalents 0.0305
_diffrn_reflns_av_sigmaI/netI 0.0303
_diffrn_reflns_limit_h_max 0
_diffrn_reflns_limit_h_min -7
_diffrn_reflns_limit_k_max 0
_diffrn_reflns_limit_k_min -9
_diffrn_reflns_limit_l_max 25
_diffrn_reflns_limit_l_min -25
_diffrn_reflns_number 2034
_diffrn_reflns_theta_full 66.78
_diffrn_reflns_theta_max 66.78
_diffrn_reflns_theta_min 4.12
_diffrn_standards_decay_% 0
_diffrn_standards_interval_count 120
_diffrn_standards_number 1
_exptl_absorpt_coefficient_mu 0.537
_exptl_absorpt_correction_T_max 0.96
_exptl_absorpt_correction_T_min 0.90
_exptl_absorpt_correction_type numerical
_exptl_absorpt_process_details SHELXPREP
_exptl_crystal_density_diffrn 1.177
_exptl_crystal_density_method 'not measured'
_exptl_crystal_F_000 368
_exptl_crystal_size_max 0.20
_exptl_crystal_size_mid 0.10
_exptl_crystal_size_min 0.07
_refine_diff_density_max 0.180
_refine_diff_density_min -0.202
_refine_diff_density_rms 0.039
_refine_ls_extinction_coef 0.0061(18)
_refine_ls_extinction_expression Fc^*^=kFc[1+0.001xFc^2^\l^3^/sin(2\q)]^-1/4^
_refine_ls_extinction_method SHELXL
_refine_ls_goodness_of_fit_ref 1.039
_refine_ls_hydrogen_treatment constr
_refine_ls_matrix_type full
_refine_ls_number_parameters 236
_refine_ls_number_reflns 1846
_refine_ls_number_restraints 1
_refine_ls_restrained_S_all 1.039
_refine_ls_R_factor_all 0.0582
_refine_ls_R_factor_gt 0.0491
_refine_ls_shift/su_max 0.012
_refine_ls_shift/su_mean 0.001
_refine_ls_structure_factor_coef Fsqd
_refine_ls_weighting_details 'calc w=1/[\s^2^(Fo^2^)+(0.1000P)^2^+0.1300P] where P=(Fo^2^+2Fc^2^)/3'
_refine_ls_weighting_scheme calc
_refine_ls_wR_factor_gt 0.1343
_refine_ls_wR_factor_ref 0.1489
_reflns_number_gt 1626
_reflns_number_total 1846
_reflns_threshold_expression >2sigma(I)
_cod_data_source_file b607107d.txt
_cod_depositor_comments
;
The following automatic conversions were performed:
'_symmetry_cell_setting' value 'Monoclinic' changed to 'monoclinic'
according to '/home/saulius/struct/CIF-dictionaries/cif_core.dic'
dictionary named 'cif_core.dic' version 2.4.1 from 2010-06-29.

Automatic conversion script
Id: cif_fix_enum 1527 2010-12-29 10:47:43Z saulius 
;
_cod_original_sg_symbol_H-M P2(1)
_cod_database_code 7101371

loop_
_symmetry_equiv_pos_as_xyz
'x, y, z'
'-x, y+1/2, -z'

loop_
_atom_site_label
_atom_site_type_symbol
_atom_site_fract_x
_atom_site_fract_y
_atom_site_fract_z
_atom_site_U_iso_or_equiv
_atom_site_adp_type
_atom_site_occupancy
_atom_site_symmetry_multiplicity
_atom_site_calc_flag
_atom_site_refinement_flags
C1 C 0.8331(5) 0.8566(5) -0.35214(15) 0.0547(8) Uani 1 1 d .
N1 N 1.2537(6) 0.5561(6) -0.29209(17) 0.0901(11) Uani 1 1 d .
C2 C 0.6881(6) 0.9645(6) -0.39920(14) 0.0622(9) Uani 1 1 d .
H2A H 0.5636 0.8925 -0.4179 0.075 Uiso 1 1 calc R
H2B H 0.7770 0.9994 -0.4320 0.075 Uiso 1 1 calc R
N2 N 1.1033(6) 0.7409(9) -0.48177(15) 0.1042(14) Uani 1 1 d .
C17 C 0.2305(4) 0.9744(4) 0.00632(12) 0.0423(6) Uani 1 1 d .
C3 C 0.5921(5) 1.1300(5) -0.37119(14) 0.0567(8) Uani 1 1 d .
C4 C 0.4753(5) 1.0749(5) -0.31430(14) 0.0565(8) Uani 1 1 d .
H4A H 0.4378 1.1800 -0.2922 0.068 Uiso 1 1 calc R
H4B H 0.3347 1.0154 -0.3289 0.068 Uiso 1 1 calc R
C5 C 0.6146(5) 0.9567(5) -0.26978(13) 0.0534(8) Uani 1 1 d .
C6 C 0.7885(5) 0.8601(5) -0.28863(14) 0.0577(8) Uani 1 1 d .
H6A H 0.8801 0.7948 -0.2592 0.069 Uiso 1 1 calc R
C7 C 0.7807(6) 1.2609(6) -0.35149(16) 0.0694(10) Uani 1 1 d .
H7A H 0.8915 1.2068 -0.3215 0.104 Uiso 1 1 calc R
H7B H 0.7187 1.3624 -0.3332 0.104 Uiso 1 1 calc R
H7C H 0.8508 1.2961 -0.3873 0.104 Uiso 1 1 calc R
C8 C 0.4191(7) 1.2146(8) -0.42008(16) 0.0830(13) Uani 1 1 d .
H8A H 0.2998 1.1322 -0.4324 0.125 Uiso 1 1 calc R
H8B H 0.4916 1.2471 -0.4558 0.125 Uiso 1 1 calc R
H8C H 0.3570 1.3176 -0.4028 0.125 Uiso 1 1 calc R
C9 C 1.0052(5) 0.7525(5) -0.36914(14) 0.0572(8) Uani 1 1 d .
C10 C 1.1420(6) 0.6437(6) -0.32611(17) 0.0674(9) Uani 1 1 d .
C11 C 1.0572(6) 0.7468(7) -0.43203(16) 0.0716(10) Uani 1 1 d .
C12 C 0.5684(6) 0.9384(5) -0.20574(14) 0.0570(8) Uani 1 1 d .
H12A H 0.6741 0.8779 -0.1785 0.068 Uiso 1 1 calc R
C13 C 0.3859(5) 1.0016(4) -0.18252(14) 0.0523(7) Uani 1 1 d .
H13A H 0.2819 1.0636 -0.2098 0.063 Uiso 1 1 calc R
C14 C 0.3345(5) 0.9825(4) -0.11855(13) 0.0475(7) Uani 1 1 d .
C15 C 0.1375(5) 1.0584(5) -0.10145(13) 0.0519(7) Uani 1 1 d .
H15A H 0.0369 1.1120 -0.1320 0.062 Uiso 1 1 calc R
C16 C 0.0872(5) 1.0567(4) -0.04075(13) 0.0503(7) Uani 1 1 d .
H16A H -0.0442 1.1111 -0.0311 0.060 Uiso 1 1 calc R
C18 C 0.4243(5) 0.8899(4) -0.01100(14) 0.0495(7) Uani 1 1 d .
H18A H 0.5202 0.8295 0.0189 0.059 Uiso 1 1 calc R
C19 C 0.4730(5) 0.8959(4) -0.07149(14) 0.0522(7) Uani 1 1 d .
H19A H 0.6032 0.8403 -0.0815 0.063 Uiso 1 1 calc R
N3 N 0.1864(4) 0.9751(4) 0.06690(10) 0.0487(6) Uani 1 1 d .
C20 C -0.0117(5) 1.0586(5) 0.08655(13) 0.0541(7) Uani 1 1 d .
H20A H -0.1489 1.0113 0.0638 0.065 Uiso 1 1 calc R
H20B H -0.0079 1.1848 0.0799 0.065 Uiso 1 1 calc R
C21 C 0.0004(6) 1.0164(6) 0.15482(15) 0.0705(11) Uani 1 1 d .
H21A H -0.0313 1.1210 0.1780 0.085 Uiso 1 1 calc R
H21B H -0.1108 0.9272 0.1616 0.085 Uiso 1 1 calc R
C22 C 0.2314(6) 0.9511(6) 0.17621(14) 0.0663(9) Uani 1 1 d .
H22A H 0.2244 0.8487 0.2028 0.080 Uiso 1 1 calc R
H22B H 0.3197 1.0416 0.1996 0.080 Uiso 1 1 calc R
C23 C 0.3364(5) 0.9035(6) 0.11834(13) 0.0614(9) Uani 1 1 d .
H23A H 0.4863 0.9545 0.1196 0.074 Uiso 1 1 calc R
H23B H 0.3484 0.7767 0.1144 0.074 Uiso 1 1 calc R

loop_
_atom_site_aniso_label
_atom_site_aniso_U_11
_atom_site_aniso_U_22
_atom_site_aniso_U_33
_atom_site_aniso_U_23
_atom_site_aniso_U_13
_atom_site_aniso_U_12
C1 0.0586(17) 0.0585(19) 0.0500(16) -0.0059(14) 0.0188(13) -0.0052(15)
N1 0.091(2) 0.101(3) 0.081(2) -0.007(2) 0.0210(18) 0.023(2)
C2 0.0699(19) 0.074(2) 0.0442(15) -0.0015(17) 0.0152(14) -0.0012(19)
N2 0.102(2) 0.153(4) 0.0639(19) -0.025(3) 0.0359(17) 0.003(3)
C17 0.0446(13) 0.0389(14) 0.0451(14) -0.0024(13) 0.0120(10) -0.0016(12)
C3 0.0598(17) 0.068(2) 0.0449(14) 0.0008(16) 0.0162(13) -0.0013(17)
C4 0.0624(18) 0.062(2) 0.0482(15) 0.0016(15) 0.0211(13) -0.0005(17)
C5 0.0636(17) 0.0543(18) 0.0455(15) -0.0014(14) 0.0194(13) -0.0020(16)
C6 0.0661(18) 0.064(2) 0.0461(15) 0.0046(15) 0.0207(13) 0.0086(17)
C7 0.082(2) 0.067(2) 0.063(2) 0.0019(18) 0.0258(17) -0.015(2)
C8 0.089(2) 0.105(3) 0.0564(19) 0.014(2) 0.0151(17) 0.018(3)
C9 0.0573(16) 0.065(2) 0.0529(16) -0.0120(16) 0.0208(13) -0.0034(17)
C10 0.069(2) 0.074(2) 0.063(2) -0.012(2) 0.0215(16) 0.005(2)
C11 0.071(2) 0.091(3) 0.0572(18) -0.020(2) 0.0227(16) -0.003(2)
C12 0.0704(19) 0.059(2) 0.0456(15) 0.0040(15) 0.0223(13) 0.0041(17)
C13 0.0611(17) 0.0507(17) 0.0478(15) 0.0007(14) 0.0184(13) -0.0013(14)
C14 0.0538(15) 0.0446(15) 0.0472(15) -0.0012(13) 0.0183(12) -0.0029(14)
C15 0.0551(16) 0.0549(17) 0.0472(15) 0.0063(15) 0.0118(12) 0.0072(15)
C16 0.0523(15) 0.0552(17) 0.0459(14) 0.0063(15) 0.0156(12) 0.0095(15)
C18 0.0482(15) 0.0517(17) 0.0499(15) 0.0034(14) 0.0112(12) 0.0070(14)
C19 0.0507(16) 0.0549(18) 0.0537(16) -0.0014(15) 0.0169(13) 0.0067(14)
N3 0.0481(12) 0.0578(15) 0.0419(12) 0.0021(12) 0.0118(9) 0.0061(12)
C20 0.0529(16) 0.0609(18) 0.0509(15) -0.0014(16) 0.0157(12) 0.0053(16)
C21 0.073(2) 0.093(3) 0.0488(16) -0.0061(18) 0.0210(14) 0.005(2)
C22 0.079(2) 0.076(2) 0.0433(16) -0.0018(17) 0.0085(14) 0.003(2)
C23 0.0590(17) 0.078(2) 0.0481(16) 0.0029(17) 0.0088(13) 0.0081(18)

loop_
_atom_type_symbol
_atom_type_description
_atom_type_scat_dispersion_real
_atom_type_scat_dispersion_imag
_atom_type_scat_source
C C 0.0181 0.0091 'International Tables Vol C Tables 4.2.6.8 and 6.1.1.4'
H H 0.0000 0.0000 'International Tables Vol C Tables 4.2.6.8 and 6.1.1.4'
N N 0.0311 0.0180 'International Tables Vol C Tables 4.2.6.8 and 6.1.1.4'

loop_
_geom_angle_atom_site_label_1
_geom_angle_atom_site_label_2
_geom_angle_atom_site_label_3
_geom_angle
C9 C1 C6 119.7(3)
C9 C1 C2 121.4(3)
C6 C1 C2 118.9(3)
C1 C2 C3 113.1(3)
N3 C17 C16 121.8(2)
N3 C17 C18 120.9(2)
C16 C17 C18 117.4(2)
C7 C3 C8 109.4(3)
C7 C3 C2 110.4(3)
C8 C3 C2 109.0(3)
C7 C3 C4 110.0(3)
C8 C3 C4 109.6(3)
C2 C3 C4 108.4(3)
C5 C4 C3 114.1(3)
C6 C5 C12 118.0(3)
C6 C5 C4 120.8(3)
C12 C5 C4 121.2(3)
C5 C6 C1 121.9(3)
C1 C9 C10 123.0(3)
C1 C9 C11 121.5(3)
C10 C9 C11 115.5(3)
N1 C10 C9 179.2(4)
N2 C11 C9 178.5(4)
C13 C12 C5 125.3(3)
C12 C13 C14 126.2(3)
C19 C14 C15 116.4(3)
C19 C14 C13 124.4(3)
C15 C14 C13 119.1(3)
C16 C15 C14 122.1(3)
C15 C16 C17 120.9(3)
C19 C18 C17 120.7(3)
C18 C19 C14 122.4(3)
C17 N3 C20 122.6(2)
C17 N3 C23 124.3(2)
C20 N3 C23 113.0(2)
N3 C20 C21 104.4(3)
C22 C21 C20 108.2(3)
C21 C22 C23 106.4(3)
N3 C23 C22 105.5(3)

loop_
_geom_bond_atom_site_label_1
_geom_bond_atom_site_label_2
_geom_bond_distance
C1 C9 1.378(5)
C1 C6 1.428(4)
C1 C2 1.497(5)
N1 C10 1.144(5)
C2 C3 1.534(5)
N2 C11 1.140(4)
C17 N3 1.364(3)
C17 C16 1.395(4)
C17 C18 1.409(4)
C3 C7 1.522(5)
C3 C8 1.526(5)
C3 C4 1.539(4)
C4 C5 1.493(5)
C5 C6 1.369(4)
C5 C12 1.448(4)
C9 C10 1.424(6)
C9 C11 1.429(4)
C12 C13 1.338(4)
C13 C14 1.457(4)
C14 C19 1.395(4)
C14 C15 1.395(4)
C15 C16 1.379(4)
C18 C19 1.372(4)
N3 C20 1.446(4)
N3 C23 1.446(4)
C20 C21 1.502(4)
C21 C22 1.483(5)
C22 C23 1.506(4)

loop_
_cod_related_entry_id
_cod_related_entry_database
_cod_related_entry_code
1 ChemSpider 21198252
